data_7151297
loop_
_publ_author_name
'Geertsema, Edzard M.'
'Schoevaars, Anne Marie'
'Meetsma, Auke'
'Feringa, Ben L.'

_publ_section_title
;
 Bisthioxanthylidene biscrown ethers as potential stereodivergent
 chiral ligands
;
_journal_issue 22
_journal_name_full 'Organic &amp;  Biomolecular Chemistry'
_journal_page_first 4101
_journal_paper_doi 10.1039/b609271c
_journal_volume 4
_journal_year 2006
_chemical_compound_source 'by syntheses / see text'
_chemical_formula_moiety 'C44 H48 O10 S2'
_chemical_formula_sum 'C44 H48 O10 S2'
_chemical_formula_weight 800.99
_chemical_name_systematic
;
 ?
;
_space_group_IT_number 14
_symmetry_cell_setting monoclinic
_symmetry_space_group_name_Hall '-P 2yab'
_symmetry_space_group_name_H-M 'P 1 21/a 1'
_atom_sites_solution_hydrogens geom
_atom_sites_solution_primary direct
_atom_sites_solution_secondary difmap
_cell_angle_alpha 90
_cell_angle_beta 95.882(6)
_cell_angle_gamma 90
_cell_formula_units_Z 4
_cell_length_a 20.617(1)
_cell_length_b 9.336(1)
_cell_length_c 20.742(2)
_cell_measurement_reflns_used 22
_cell_measurement_temperature 130
_cell_measurement_theta_max 20.21
_cell_measurement_theta_min 14.96
_cell_volume 3971.4(6)
_computing_cell_refinement 'SET4 (de Boer & Duisenberg, 1984)'
_computing_data_collection 'CAD4-UNIX Software Version 5.1, 1994'
_computing_data_reduction 'HELENA (Spek, 1993)'
_computing_molecular_graphics
;
 PLUTO (Meetsma, 1997)
 ORTEP (Burnett et al., 1996)
 PLATON (Spek, 1994, 1996)
;
_computing_publication_material 'PLATON (Spek, 1990)'
_computing_structure_refinement 'SHELXL-97 (Sheldrick, 1997)'
_computing_structure_solution
;
 DIRDIF-97 (Beurskens et al., 1997)
;
_diffrn_ambient_temperature 130
_diffrn_measurement_device_type
;
     Enraf Nonius CAD-4F diffractometer
;
_diffrn_measurement_method \w/2\q
_diffrn_radiation_detector
;
     scintillation NaI crystal with photomultiplier
;
_diffrn_radiation_monochromator 'perpendicular mounted graphite'
_diffrn_radiation_source 'fine focus sealed Philips Mo tube '
_diffrn_radiation_type 'Mo K\a'
_diffrn_radiation_wavelength .71073
_diffrn_reflns_av_R_equivalents 0.0331
_diffrn_reflns_av_sigmaI/netI 0.0586
_diffrn_reflns_limit_h_max 24
_diffrn_reflns_limit_h_min -24
_diffrn_reflns_limit_k_max 0
_diffrn_reflns_limit_k_min -11
_diffrn_reflns_limit_l_max 0
_diffrn_reflns_limit_l_min -24
_diffrn_reflns_number 7158
_diffrn_reflns_reduction_process
;
 Intensity data were corrected for Lorentz and polarization effects, scale
 variation, but not for absorption and reduced to F~o~^2^
;
_diffrn_reflns_theta_max 24.98
_diffrn_reflns_theta_min 1.97
_diffrn_standards_decay_% 1.0
_diffrn_standards_interval_time 180
_diffrn_standards_number 3
_exptl_absorpt_coefficient_mu .19
_exptl_crystal_colour 'light yellow'
_exptl_crystal_density_diffrn 1.340
_exptl_crystal_description needle
_exptl_crystal_F_000 1696
_exptl_crystal_size_max 0.50
_exptl_crystal_size_mid 0.08
_exptl_crystal_size_min 0.07
_refine_diff_density_max 1.874
_refine_diff_density_min -.903
_refine_diff_density_rms .124
_refine_ls_extinction_method none
_refine_ls_goodness_of_fit_ref 1.090
_refine_ls_hydrogen_treatment constr
_refine_ls_matrix_type full
_refine_ls_number_parameters 506
_refine_ls_number_reflns 6952
_refine_ls_number_restraints 21
_refine_ls_restrained_S_all 1.100
_refine_ls_R_factor_all 0.1665
_refine_ls_R_factor_gt 0.1148
_refine_ls_shift/su_max 0.714
_refine_ls_shift/su_mean 0.001
_refine_ls_structure_factor_coef Fsqd
_refine_ls_weighting_details 'w=1/[\s^2^(Fo^2^)+(0.1984P)^2^+9.9659P] where P=(Fo^2^+2Fc^2^)/3'
_refine_ls_weighting_scheme calc
_refine_ls_wR_factor_gt 0.3048
_refine_ls_wR_factor_ref 0.3425
_reflns_number_gt 4456
_reflns_number_total 6952
_reflns_threshold_expression >2sigma(I)
_cod_data_source_file b609271c.txt
_cod_data_source_block c44h48o1
_cod_depositor_comments
;
The following automatic conversions were performed:
'_symmetry_cell_setting' value 'Monoclinic' changed to 'monoclinic'
according to '/home/saulius/struct/CIF-dictionaries/cif_core.dic'
dictionary named 'cif_core.dic' version 2.4.1 from 2010-06-29.

Automatic conversion script
Id: cif_fix_enum 1527 2010-12-29 10:47:43Z saulius 

The following automatic conversions were performed:

'_refine_ls_weighting_scheme' value 'calc
w=1/[\s^2^(Fo^2^)+(0.1984P)^2^+9.9659P] where P=(Fo^2^+2Fc^2^)/3' was
changed to 'calc'. New tag '_refine_ls_weighting_details' was
created. The value of the new tag was set to
'w=1/[\s^2^(Fo^2^)+(0.1984P)^2^+9.9659P] where P=(Fo^2^+2Fc^2^)/3'.

Automatic conversion script
Id: cif_fix_values 3143 2015-03-26 13:38:13Z robertas 
;
_cod_original_sg_symbol_H-M 'P 21/a'
_cod_database_code 7151297

loop_
_symmetry_equiv_pos_as_xyz
x,y,z
1/2-x,1/2+y,-z
-x,-y,-z
1/2+x,1/2-y,z

loop_
_atom_site_aniso_label
_atom_site_aniso_U_11
_atom_site_aniso_U_22
_atom_site_aniso_U_33
_atom_site_aniso_U_23
_atom_site_aniso_U_13
_atom_site_aniso_U_12
S1 .0357(8) .0144(7) .0453(9) -.0034(6) .0089(7) -.0022(6)
S2 .0272(8) .0243(9) .0725(12) .0052(8) .0144(8) -.0029(7)
O1 .049(3) .013(2) .040(2) .0014(18) .018(2) .0074(19)
O2 .029(2) .016(2) .049(3) .0043(18) .0044(18) -.0026(17)
O3 .040(2) .029(2) .052(3) -.008(2) .014(2) -.014(2)
O4 .024(2) .025(2) .060(3) -.003(2) .0086(19) -.0014(18)
O5 .078(5) .105(6) .222(10) -.119(7) .058(6) -.024(5)
O6 .187(13) .49(3) .103(8) -.165(13) -.059(8) .151(17)
O7 .98(6) .056(6) .054(6) -.012(5) .090(15) .030(15)
O8 .060(7) .29(2) .57(4) -.13(2) -.067(13) -.048(10)
O9 .230(13) .176(12) .101(7) -.044(7) -.010(8) .115(11)
O10 .043(3) .038(3) .064(3) -.011(3) .011(2) -.002(2)
C1 .027(3) .008(3) .036(3) -.002(2) .000(2) .002(2)
C2 .027(3) .015(3) .026(3) .002(2) .000(2) .001(2)
C3 .030(3) .016(3) .034(3) .003(2) .000(2) .003(2)
C4 .029(3) .018(3) .037(3) .002(2) .006(2) -.003(2)
C5 .030(3) .021(3) .041(3) .008(3) .013(3) .004(3)
C6 .035(3) .015(3) .032(3) -.002(2) .005(2) .007(2)
C7 .029(3) .017(3) .026(3) .004(2) .003(2) .003(2)
C8 .043(4) .018(3) .033(3) -.002(2) .008(3) -.001(3)
C9 .037(3) .015(3) .040(3) -.004(3) .001(3) .003(3)
C10 .040(4) .021(3) .046(4) .001(3) .015(3) -.008(3)
C11 .032(3) .032(4) .055(4) -.006(3) .017(3) -.007(3)
C12 .035(3) .024(3) .050(4) .000(3) .012(3) .002(3)
C13 .024(3) .041(4) .047(4) -.001(3) .006(3) .004(3)
C14 .023(3) .019(3) .039(3) -.006(3) .001(2) -.001(2)
C15 .028(3) .015(3) .047(4) -.001(3) .006(3) .005(2)
C16 .031(3) .018(3) .046(4) .002(3) .005(3) -.005(3)
C17 .028(3) .024(3) .040(3) -.003(3) .005(3) -.007(3)
C18 .024(3) .016(3) .033(3) .001(2) .005(2) .000(2)
C19 .030(3) .014(3) .030(3) .000(2) .005(2) -.006(2)
C20 .025(3) .015(3) .034(3) -.002(2) .001(2) -.001(2)
C21 .026(3) .024(3) .033(3) .003(3) .003(2) .000(2)
C22 .038(3) .030(3) .045(4) .007(3) .012(3) .002(3)
C23 .063(5) .045(5) .059(5) .008(4) .027(4) -.003(4)
C24 .068(5) .061(5) .053(5) .002(4) .036(4) .007(4)
C25 .061(4) .039(4) .032(3) -.002(3) .006(3) .007(4)
C26 .042(4) .028(3) .028(3) .001(3) .006(3) .004(3)
C27 .077(6) .049(5) .052(5) -.025(4) .015(4) .008(4)
C28 .100(12) .19(2) .45(4) -.23(3) .077(18) -.038(12)
C29 .055(7) .35(3) .169(15) -.194(18) -.018(8) -.004(12)
C30 .23(2) .56(6) .034(7) -.045(15) -.037(10) .04(3)
C31 .108(11) .44(4) .076(9) .067(16) -.050(9) -.016(18)
C32 .97(16) 1.9(3) .15(3) .29(9) -.07(6) -1.0(2)
C33 .132(15) .40(4) .161(18) .12(2) .019(13) -.07(2)
C34 .45(5) .39(5) .28(3) .28(4) .05(3) -.15(4)
C35 1.39(13) .070(11) .25(3) .036(15) .55(5) .13(3)
C36 .38(4) .080(12) .57(6) .11(2) -.41(4) -.091(19)
C37 .052(4) .043(5) .060(5) -.003(4) .004(4) .008(4)
C38 .033(3) .047(4) .054(4) -.004(4) .004(3) .014(3)
C39 .035(3) .030(4) .036(3) .000(3) .002(3) .013(3)
C40 .047(4) .024(3) .037(3) .005(3) .003(3) .017(3)
C41 .046(4) .016(3) .045(4) .001(3) .005(3) .004(3)
C42 .034(3) .018(3) .032(3) -.001(2) .004(2) .001(3)
C43 .028(3) .014(3) .031(3) -.002(2) .002(2) .004(2)
C44 .038(3) .018(3) .035(3) .000(3) .009(3) .006(3)

loop_
_atom_site_label
_atom_site_thermal_displace_type
_atom_site_fract_x
_atom_site_fract_y
_atom_site_fract_z
_atom_site_occupancy
_atom_site_U_iso_or_equiv
S1 Uani .18932(7) .08816(15) .35517(8) 1.000 .0315(5)
S2 Uani .33014(8) .69771(18) .22548(10) 1.000 .0407(6)
O1 Uani .1536(2) .6357(4) .4884(2) 1.000 .0331(14)
O2 Uani .08262(19) .9209(4) .4609(2) 1.000 .0313(14)
O3 Uani -.0206(2) .7966(5) .3627(2) 1.000 .0397(14)
O4 Uani .05121(19) .6789(5) .2635(2) 1.000 .0360(14)
O5 Uani .2752(4) .0647(9) .0876(5) 1.000 .132(4)
O6 Uani .3517(6) .019(2) -.0300(5) 1.000 .265(11)
O7 Uani .4827(14) .1905(11) -.0477(5) 1.000 .36(2)
O8 Uani .5751(5) .295(2) .0357(12) 1.000 .314(15)
O9 Uani .5605(6) .3375(14) .2074(5) 1.000 .171(6)
O10 Uani .5051(2) .2216(5) .3052(3) 1.000 .0480(17)
C1 Uani .2602(3) .3569(6) .3256(3) 1.000 .0239(17)
C2 Uani .2168(3) .3745(6) .3770(3) 1.000 .0229(17)
C3 Uani .1807(3) .2552(6) .3936(3) 1.000 .0269(17)
C4 Uani .1357(3) .2681(6) .4391(3) 1.000 .0278(17)
C5 Uani .1280(3) .3966(6) .4696(3) 1.000 .0300(17)
C6 Uani .1657(3) .5145(6) .4549(3) 1.000 .0272(17)
C7 Uani .2104(3) .5027(6) .4103(3) 1.000 .0240(17)
C8 Uani .1799(3) .7689(6) .4681(3) 1.000 .0310(19)
C9 Uani .1434(3) .8893(6) .4966(3) 1.000 .0309(17)
C10 Uani .0302(3) .8273(7) .4725(3) 1.000 .035(2)
C11 Uani -.0269(3) .8591(8) .4231(3) 1.000 .039(2)
C12 Uani .0097(3) .8841(7) .3187(3) 1.000 .0358(19)
C13 Uani .0091(3) .8013(7) .2562(3) 1.000 .037(2)
C14 Uani .1160(3) .6951(6) .2577(3) 1.000 .0272(17)
C15 Uani .1448(3) .8214(6) .2404(3) 1.000 .0299(19)
C16 Uani .2112(3) .8209(6) .2310(3) 1.000 .0316(19)
C17 Uani .2474(3) .6967(7) .2402(3) 1.000 .0306(17)
C18 Uani .2189(3) .5714(6) .2626(3) 1.000 .0242(17)
C19 Uani .1529(3) .5720(6) .2693(3) 1.000 .0245(17)
C20 Uani .2601(3) .4409(6) .2728(3) 1.000 .0248(17)
C21 Uani .2996(3) .4116(6) .2190(3) 1.000 .0277(17)
C22 Uani .3339(3) .5227(7) .1925(3) 1.000 .0371(19)
C23 Uani .3707(4) .4977(9) .1421(4) 1.000 .054(3)
C24 Uani .3725(4) .3634(10) .1147(4) 1.000 .059(3)
C25 Uani .3373(4) .2528(8) .1382(3) 1.000 .044(2)
C26 Uani .3008(3) .2760(7) .1897(3) 1.000 .0325(19)
C27 Uani .3383(4) .1032(9) .1090(4) 1.000 .059(3)
C28 Uani .2705(8) -.0553(19) .0421(10) 1.000 .243(15)
C29 Uani .2862(6) -.022(2) -.0282(7) 1.000 .193(11)
C30 Uani .3631(9) .080(3) -.0906(6) 1.000 .28(2)
C31 Uani .4361(7) .108(3) -.0857(7) 1.000 .212(14)
C32 Uani .480(2) .337(2) -.0594(13) 1.000 1.02(11)
C33 Uani .5090(8) .331(3) .0106(9) 1.000 .231(15)
C34 Uani .6003(16) .329(3) .0997(9) 1.000 .37(3)
C35 Uani .6083(14) .2835(19) .1699(8) 1.000 .54(4)
C36 Uani .5083(10) .2861(19) .1794(11) 1.000 .38(2)
C37 Uani .4987(4) .1835(9) .2383(4) 1.000 .052(3)
C38 Uani .4814(3) .1167(8) .3440(4) 1.000 .045(2)
C39 Uani .4085(3) .1095(7) .3418(3) 1.000 .0338(19)
C40 Uani .3777(3) -.0222(7) .3507(3) 1.000 .0361(19)
C41 Uani .3117(3) -.0285(7) .3557(3) 1.000 .036(2)
C42 Uani .2739(3) .0954(6) .3487(3) 1.000 .0280(17)
C43 Uani .3035(3) .2263(6) .3354(3) 1.000 .0244(17)
C44 Uani .3704(3) .2312(7) .3338(3) 1.000 .0300(17)
H4 Uiso .11034 .18770 .44911 1.000 .0334
H5 Uiso .09714 .40545 .50040 1.000 .0359
H7 Uiso .23712 .58232 .40210 1.000 .0288
H8 Uiso .17490 .77539 .42022 1.000 .0368
H8' Uiso .22693 .77514 .48339 1.000 .0368
H9 Uiso .13558 .86347 .54150 1.000 .0371
H9' Uiso .17086 .97641 .49882 1.000 .0371
H10 Uiso .01770 .84250 .51680 1.000 .0419
H10' Uiso .04392 .72624 .46865 1.000 .0419
H11 Uiso -.06738 .82340 .43944 1.000 .0465
H11' Uiso -.03117 .96418 .41759 1.000 .0465
H12 Uiso .05504 .90642 .33623 1.000 .0429
H12' Uiso -.01453 .97517 .31134 1.000 .0429
H13 Uiso -.03595 .76944 .24216 1.000 .0443
H13' Uiso .02337 .86475 .22208 1.000 .0443
H15 Uiso .12000 .90711 .23489 1.000 .0359
H16 Uiso .23135 .90642 .21837 1.000 .0377
H19 Uiso .13248 .48678 .28202 1.000 .0297
H23 Uiso .39508 .57361 .12589 1.000 .0649
H24 Uiso .39795 .34700 .07968 1.000 .0703
H26 Uiso .27642 .19949 .20543 1.000 .0389
H27 Uiso .36557 .10263 .07236 1.000 .0708
H27' Uiso .35710 .03416 .14201 1.000 .0708
H28 Uiso .22567 -.09423 .03992 1.000 .2937
H28' Uiso .30051 -.13157 .06003 1.000 .2937
H29 Uiso .27726 -.10810 -.05554 1.000 .2321
H29' Uiso .25737 .05590 -.04645 1.000 .2321
H30 Uiso .33822 .16986 -.09839 1.000 .3326
H30' Uiso .34996 .01218 -.12640 1.000 .3326
H31 Uiso .45472 .01060 -.08154 1.000 .2548
H31' Uiso .44263 .13873 -.13032 1.000 .2548
H32 Uiso .43595 .37914 -.06701 1.000 1.2202
H32' Uiso .50981 .37304 -.09056 1.000 1.2202
H33 Uiso .50111 .42738 .02850 1.000 .2762
H33' Uiso .48072 .26453 .03201 1.000 .2762
H34 Uiso .58074 .42527 .10389 1.000 .4490
H34' Uiso .64625 .34920 .09299 1.000 .4490
H35 Uiso .60734 .17755 .17177 1.000 .6450
H35' Uiso .65171 .31503 .18964 1.000 .6450
H36 Uiso .51472 .23394 .13897 1.000 .4534
H36' Uiso .47312 .35810 .17135 1.000 .4534
H37 Uiso .45434 .14310 .22929 1.000 .0621
H37' Uiso .52926 .10275 .23458 1.000 .0621
H38 Uiso .49962 .13370 .38942 1.000 .0536
H38' Uiso .49762 .02239 .33080 1.000 .0536
H40 Uiso .40273 -.10786 .35336 1.000 .0431
H41 Uiso .29186 -.11758 .36389 1.000 .0428
H44 Uiso .39067 .32054 .32696 1.000 .0360

loop_
_atom_type_symbol
_atom_type_description
_atom_type_scat_dispersion_real
_atom_type_scat_dispersion_imag
_atom_type_scat_source
S S .1246 .1234 'International Tables Vol C Tables 4.2.6.8 and 6.1.1.4'
O O .0106 .0060 'International Tables Vol C Tables 4.2.6.8 and 6.1.1.4'
H H .0000 .0000 'International Tables Vol C Tables 4.2.6.8 and 6.1.1.4'
C C .0033 .0016 'International Tables Vol C Tables 4.2.6.8 and 6.1.1.4'

loop_
_geom_angle_atom_site_label_1
_geom_angle_atom_site_label_2
_geom_angle_atom_site_label_3
_geom_angle
_geom_angle_site_symmetry_1
_geom_angle_site_symmetry_2
_geom_angle_site_symmetry_3
_geom_angle_publ_flag
C3 S1 C42 98.4(3) . . . yes
C17 S2 C22 98.2(3) . . . yes
C6 O1 C8 118.3(5) . . . yes
C9 O2 C10 115.3(4) . . . yes
C11 O3 C12 115.1(5) . . . yes
C13 O4 C14 119.4(5) . . . yes
C27 O5 C28 113.9(9) . . . yes
C29 O6 C30 112.2(12) . . . yes
C31 O7 C32 115(2) . . . yes
C33 O8 C34 122(2) . . . yes
C35 O9 C36 102.8(15) . . . yes
C37 O10 C38 112.7(6) . . . yes
C2 C1 C20 125.1(5) . . . no
C2 C1 C43 112.8(5) . . . no
C20 C1 C43 122.0(6) . . . no
C1 C2 C3 117.9(5) . . . no
C1 C2 C7 123.4(5) . . . no
C3 C2 C7 118.7(6) . . . no
S1 C3 C2 120.6(5) . . . yes
S1 C3 C4 119.1(4) . . . yes
C2 C3 C4 120.3(5) . . . no
C3 C4 C5 120.2(5) . . . no
C4 C5 C6 119.6(6) . . . no
O1 C6 C5 114.0(5) . . . yes
O1 C6 C7 125.4(5) . . . yes
C5 C6 C7 120.6(5) . . . no
C2 C7 C6 120.4(5) . . . no
O1 C8 C9 108.2(5) . . . yes
O2 C9 C8 113.6(5) . . . yes
O2 C10 C11 108.4(5) . . . yes
O3 C11 C10 112.8(5) . . . yes
O3 C12 C13 107.0(5) . . . yes
O4 C13 C12 111.5(5) . . . yes
O4 C14 C15 124.6(5) . . . yes
O4 C14 C19 114.7(5) . . . yes
C15 C14 C19 120.6(6) . . . no
C14 C15 C16 119.0(5) . . . no
C15 C16 C17 120.3(5) . . . no
S2 C17 C16 119.3(5) . . . yes
S2 C17 C18 120.3(5) . . . yes
C16 C17 C18 120.3(6) . . . no
C17 C18 C19 118.6(5) . . . no
C17 C18 C20 118.4(5) . . . no
C19 C18 C20 122.9(5) . . . no
C14 C19 C18 121.0(5) . . . no
C1 C20 C18 123.1(6) . . . no
C1 C20 C21 123.6(5) . . . no
C18 C20 C21 113.3(5) . . . no
C20 C21 C22 120.1(5) . . . no
C20 C21 C26 122.0(5) . . . no
C22 C21 C26 117.8(6) . . . no
S2 C22 C21 119.1(5) . . . yes
S2 C22 C23 119.9(5) . . . yes
C21 C22 C23 120.9(6) . . . no
C22 C23 C24 120.6(7) . . . no
C23 C24 C25 119.8(7) . . . no
C24 C25 C26 120.2(7) . . . no
C24 C25 C27 121.1(7) . . . no
C26 C25 C27 118.7(7) . . . no
C21 C26 C25 120.6(6) . . . no
O5 C27 C25 108.4(7) . . . yes
O5 C28 C29 116.4(14) . . . yes
O6 C29 C28 111.8(12) . . . yes
O6 C30 C31 105.2(13) . . . yes
O7 C31 C30 138.2(19) . . . yes
O7 C32 C33 77.9(17) . . . yes
O8 C33 C32 128(2) . . . yes
O8 C34 C35 147(2) . . . yes
O9 C35 C34 115(2) . . . yes
O9 C36 C37 92.5(14) . . . yes
O10 C37 C36 126.5(9) . . . yes
O10 C38 C39 115.2(6) . . . yes
C38 C39 C40 120.0(6) . . . no
C38 C39 C44 121.5(6) . . . no
C40 C39 C44 118.5(6) . . . no
C39 C40 C41 120.7(6) . . . no
C40 C41 C42 120.2(6) . . . no
S1 C42 C41 120.4(5) . . . yes
S1 C42 C43 120.0(4) . . . yes
C41 C42 C43 119.5(6) . . . no
C1 C43 C42 117.7(5) . . . no
C1 C43 C44 123.1(5) . . . no
C42 C43 C44 119.2(6) . . . no
C39 C44 C43 121.7(6) . . . no
C3 C4 H4 119.93 . . . no
C5 C4 H4 119.84 . . . no
C4 C5 H5 120.18 . . . no
C6 C5 H5 120.22 . . . no
C2 C7 H7 119.75 . . . no
C6 C7 H7 119.87 . . . no
O1 C8 H8 110.08 . . . no
O1 C8 H8' 110.09 . . . no
C9 C8 H8 110.07 . . . no
C9 C8 H8' 110.02 . . . no
H8 C8 H8' 108.39 . . . no
O2 C9 H9 108.71 . . . no
O2 C9 H9' 108.89 . . . no
C8 C9 H9 108.85 . . . no
C8 C9 H9' 108.97 . . . no
H9 C9 H9' 107.68 . . . no
O2 C10 H10 110.00 . . . no
O2 C10 H10' 109.98 . . . no
C11 C10 H10 110.06 . . . no
C11 C10 H10' 110.00 . . . no
H10 C10 H10' 108.37 . . . no
O3 C11 H11 108.95 . . . no
O3 C11 H11' 108.95 . . . no
C10 C11 H11 109.13 . . . no
C10 C11 H11' 109.10 . . . no
H11 C11 H11' 107.75 . . . no
O3 C12 H12 110.30 . . . no
O3 C12 H12' 110.22 . . . no
C13 C12 H12 110.36 . . . no
C13 C12 H12' 110.37 . . . no
H12 C12 H12' 108.57 . . . no
O4 C13 H13 109.34 . . . no
O4 C13 H13' 109.34 . . . no
C12 C13 H13 109.36 . . . no
C12 C13 H13' 109.31 . . . no
H13 C13 H13' 107.93 . . . no
C14 C15 H15 120.59 . . . no
C16 C15 H15 120.46 . . . no
C15 C16 H16 119.78 . . . no
C17 C16 H16 119.90 . . . no
C14 C19 H19 119.46 . . . no
C18 C19 H19 119.57 . . . no
C22 C23 H23 119.75 . . . no
C24 C23 H23 119.67 . . . no
C23 C24 H24 120.10 . . . no
C25 C24 H24 120.05 . . . no
C21 C26 H26 119.68 . . . no
C25 C26 H26 119.70 . . . no
O5 C27 H27 110.04 . . . no
O5 C27 H27' 110.04 . . . no
C25 C27 H27 109.99 . . . no
C25 C27 H27' 110.01 . . . no
H27 C27 H27' 108.32 . . . no
O5 C28 H28 108.10 . . . no
O5 C28 H28' 108.12 . . . no
C29 C28 H28 108.26 . . . no
C29 C28 H28' 108.26 . . . no
H28 C28 H28' 107.31 . . . no
O6 C29 H29 109.17 . . . no
O6 C29 H29' 109.28 . . . no
C28 C29 H29 109.26 . . . no
C28 C29 H29' 109.30 . . . no
H29 C29 H29' 107.96 . . . no
O6 C30 H30 110.78 . . . no
O6 C30 H30' 110.42 . . . no
C31 C30 H30 111.02 . . . no
C31 C30 H30' 110.62 . . . no
H30 C30 H30' 108.79 . . . no
O7 C31 H31 102.59 . . . no
O7 C31 H31' 102.37 . . . no
C30 C31 H31 102.76 . . . no
C30 C31 H31' 102.45 . . . no
H31 C31 H31' 105.03 . . . no
O7 C32 H32 116.10 . . . no
O7 C32 H32' 115.47 . . . no
C33 C32 H32 115.75 . . . no
C33 C32 H32' 115.22 . . . no
H32 C32 H32' 112.37 . . . no
O8 C33 H33 105.08 . . . no
O8 C33 H33' 105.65 . . . no
C32 C33 H33 105.15 . . . no
C32 C33 H33' 105.14 . . . no
H33 C33 H33' 105.92 . . . no
O8 C34 H34 99.92 . . . no
O8 C34 H34' 100.14 . . . no
C35 C34 H34 100.11 . . . no
C35 C34 H34' 100.24 . . . no
H34 C34 H34' 104.07 . . . no
O9 C35 H35 108.52 . . . no
O9 C35 H35' 108.60 . . . no
C34 C35 H35 108.56 . . . no
C34 C35 H35' 108.67 . . . no
H35 C35 H35' 107.56 . . . no
O9 C36 H36 113.23 . . . no
O9 C36 H36' 113.21 . . . no
C37 C36 H36 113.25 . . . no
C37 C36 H36' 113.20 . . . no
H36 C36 H36' 110.49 . . . no
O10 C37 H37 105.70 . . . no
O10 C37 H37' 105.64 . . . no
C36 C37 H37 105.76 . . . no
C36 C37 H37' 105.66 . . . no
H37 C37 H37' 106.15 . . . no
O10 C38 H38 108.46 . . . no
O10 C38 H38' 108.55 . . . no
C39 C38 H38 108.49 . . . no
C39 C38 H38' 108.50 . . . no
H38 C38 H38' 107.43 . . . no
C39 C40 H40 119.61 . . . no
C41 C40 H40 119.66 . . . no
C40 C41 H41 119.87 . . . no
C42 C41 H41 119.92 . . . no
C39 C44 H44 119.11 . . . no
C43 C44 H44 119.17 . . . no

loop_
_geom_bond_atom_site_label_1
_geom_bond_atom_site_label_2
_geom_bond_distance
_geom_bond_site_symmetry_1
_geom_bond_site_symmetry_2
_geom_bond_publ_flag
S1 C3 1.769(6) . . yes
S1 C42 1.764(6) . . yes
S2 C17 1.764(6) . . yes
S2 C22 1.776(7) . . yes
O1 C6 1.364(7) . . yes
O1 C8 1.437(7) . . yes
O2 C9 1.420(7) . . yes
O2 C10 1.429(7) . . yes
O3 C11 1.400(8) . . yes
O3 C12 1.417(8) . . yes
O4 C13 1.434(8) . . yes
O4 C14 1.362(7) . . yes
O5 C27 1.379(12) . . yes
O5 C28 1.46(2) . . yes
O6 C29 1.408(18) . . yes
O6 C30 1.42(2) . . yes
O7 C31 1.41(3) . . yes
O7 C32 1.39(2) . . yes
O8 C33 1.45(2) . . yes
O8 C34 1.41(3) . . yes
O9 C35 1.41(3) . . yes
O9 C36 1.26(2) . . yes
O10 C37 1.425(10) . . yes
O10 C38 1.388(9) . . yes
C1 C2 1.470(9) . . no
C1 C20 1.347(8) . . no
C1 C43 1.513(8) . . no
C2 C3 1.402(8) . . no
C2 C7 1.395(8) . . no
C3 C4 1.395(9) . . no
C4 C5 1.373(8) . . no
C5 C6 1.399(8) . . no
C6 C7 1.375(9) . . no
C8 C9 1.507(8) . . no
C10 C11 1.509(9) . . no
C12 C13 1.508(9) . . no
C14 C15 1.384(8) . . no
C14 C19 1.386(8) . . no
C15 C16 1.402(9) . . no
C16 C17 1.382(9) . . no
C17 C18 1.409(9) . . no
C18 C19 1.382(9) . . no
C18 C20 1.488(8) . . no
C20 C21 1.473(9) . . no
C21 C22 1.399(9) . . no
C21 C26 1.406(9) . . no
C22 C23 1.373(10) . . no
C23 C24 1.379(12) . . no
C24 C25 1.379(12) . . no
C25 C26 1.385(9) . . no
C25 C27 1.523(11) . . no
C28 C29 1.56(2) . . no
C30 C31 1.52(2) . . no
C32 C33 1.51(3) . . no
C34 C35 1.51(3) . . no
C36 C37 1.58(2) . . no
C38 C39 1.500(9) . . no
C39 C40 1.405(9) . . no
C39 C44 1.382(9) . . no
C40 C41 1.376(9) . . no
C41 C42 1.394(9) . . no
C42 C43 1.406(8) . . no
C43 C44 1.384(9) . . no
C4 H4 .9498 . . no
C5 H5 .9503 . . no
C7 H7 .9509 . . no
C8 H8 .9898 . . no
C8 H8' .9905 . . no
C9 H9 .9911 . . no
C9 H9' .9893 . . no
C10 H10 .9897 . . no
C10 H10' .9906 . . no
C11 H11 .9902 . . no
C11 H11' .9905 . . no
C12 H12 .9898 . . no
C12 H12' .9900 . . no
C13 H13 .9902 . . no
C13 H13' .9905 . . no
C15 H15 .9502 . . no
C16 H16 .9492 . . no
C19 H19 .9501 . . no
C23 H23 .9500 . . no
C24 H24 .9511 . . no
C26 H26 .9502 . . no
C27 H27 .9906 . . no
C27 H27' .9900 . . no
C28 H28 .9899 . . no
C28 H28' .9904 . . no
C29 H29 .9901 . . no
C29 H29' .9896 . . no
C30 H30 .9880 . . no
C30 H30' .9922 . . no
C31 H31 .9874 . . no
C31 H31' .9912 . . no
C32 H32 .9875 . . no
C32 H32' .9950 . . no
C33 H33 .9931 . . no
C33 H33' .9876 . . no
C34 H34 .9926 . . no
C34 H34' .9897 . . no
C35 H35 .9902 . . no
C35 H35' .9900 . . no
C36 H36 .9903 . . no
C36 H36' .9904 . . no
C37 H37 .9892 . . no
C37 H37' .9906 . . no
C38 H38 .9906 . . no
C38 H38' .9904 . . no
C40 H40 .9503 . . no
C41 H41 .9498 . . no
C44 H44 .9501 . . no

loop_
_geom_contact_atom_site_label_1
_geom_contact_atom_site_label_2
_geom_contact_distance
_geom_contact_site_symmetry_1
_geom_contact_site_symmetry_2
_geom_contact_publ_flag
S1 C9 3.677(6) . 1_545 no
S1 C15 3.502(6) . 1_545 no
S1 C16 3.647(6) . 1_545 no
S2 C13 3.679(6) . 4_565 no
S2 H13 2.7641 . 4_565 no
O1 O2 3.064(5) . . no
O1 C10 3.100(7) . . no
O2 C12 3.189(7) . . no
O2 O1 3.064(5) . . no
O2 O3 3.023(6) . . no
O3 O4 2.874(6) . . no
O3 C40 3.304(8) . 4_455 no
O3 O2 3.023(6) . . no
O4 O3 2.874(6) . . no
O5 O6 3.067(15) . . no
O6 O7 3.19(3) . . no
O6 C27 3.028(14) . . no
O6 O5 3.067(15) . . no
O7 O8 2.63(3) . . no
O7 O6 3.19(3) . . no
O8 C36 3.41(3) . . no
O8 O7 2.63(3) . . no
O9 O10 2.658(13) . . no
O10 O9 2.658(13) . . no
O1 H10' 2.4095 . . no
O2 H12 2.5937 . . no
O2 H4 2.5728 . 1_565 no
O3 H40 2.3618 . 4_455 no
O4 H38' 2.6490 . 4_455 no
O4 H31' 2.8035 . 2_555 no
O4 H37' 2.7246 . 4_455 no
O5 H34' 2.7906 . 4_455 no
O5 H26 2.7468 . . no
O6 H27 2.2527 . . no
O8 H36 2.6475 . . no
O9 H13' 2.9075 . 4_565 no
O9 H15 2.7151 . 4_565 no
O10 H44 2.6155 . . no
O10 H12' 2.8644 . 4_565 no
C2 C19 3.086(8) . . no
C7 C9 3.570(9) . 2_546 no
C7 C18 3.152(9) . . no
C7 C19 3.109(9) . . no
C9 C7 3.570(9) . 2_556 no
C9 S1 3.677(6) . 1_565 no
C10 O1 3.100(7) . . no
C12 O2 3.189(7) . . no
C12 C15 3.416(9) . . no
C13 S2 3.679(6) . 4_465 no
C15 S1 3.502(6) . 1_565 no
C15 C12 3.416(9) . . no
C16 C41 3.444(9) . 1_565 no
C16 S1 3.647(6) . 1_565 no
C18 C7 3.152(9) . . no
C19 C7 3.109(9) . . no
C19 C2 3.086(8) . . no
C21 C44 3.150(9) . . no
C23 C36 3.48(2) . . no
C24 C36 3.06(2) . . no
C25 C36 3.56(2) . . no
C26 C44 3.208(9) . . no
C26 C43 3.052(9) . . no
C27 O6 3.028(14) . . no
C32 C34 3.59(4) . 3_665 no
C32 C33 3.26(3) . 3_665 no
C33 C33 3.20(4) . 3_665 no
C33 C36 3.53(3) . . no
C33 C32 3.26(3) . 3_665 no
C34 C32 3.59(4) . 3_665 no
C36 C25 3.56(2) . . no
C36 C23 3.48(2) . . no
C36 O8 3.41(3) . . no
C36 C33 3.53(3) . . no
C36 C24 3.06(2) . . no
C37 C44 3.492(10) . . no
C40 O3 3.304(8) . 4_555 no
C41 C16 3.444(9) . 1_545 no
C43 C26 3.052(9) . . no
C44 C37 3.492(10) . . no
C44 C26 3.208(9) . . no
C44 C21 3.150(9) . . no
C1 H19 2.9552 . . no
C1 H26 2.9420 . . no
C2 H19 2.7019 . . no
C3 H8' 3.0291 . 2_546 no
C4 H9' 3.0482 . 1_545 no
C4 H38 3.0300 . 4_455 no
C5 H38 2.9915 . 4_455 no
C7 H8 2.6627 . . no
C7 H8' 2.9628 . . no
C7 H19 2.9676 . . no
C7 H9' 2.9429 . 2_546 no
C8 H7 2.5751 . . no
C8 H10' 2.8328 . . no
C9 H4 3.0097 . 1_565 no
C10 H12 3.0156 . . no
C10 H11' 2.9964 . 3_576 no
C11 H40 3.0445 . 4_455 no
C11 H10 3.0500 . 3_576 no
C12 H15 3.0083 . . no
C13 H15 2.5702 . . no
C14 H31' 2.8398 . 2_555 no
C14 H12 2.9231 . . no
C15 H12 2.9597 . . no
C15 H13' 2.5260 . . no
C18 H30' 3.0790 . 2_555 no
C18 H7 2.8812 . . no
C19 H37' 3.0499 . 4_455 no
C19 H30' 3.0108 . 2_555 no
C20 H44 3.0251 . . no
C20 H7 3.0693 . . no
C21 H44 2.8984 . . no
C23 H32' 3.0345 . 3_665 no
C23 H36' 2.5026 . . no
C24 H36' 2.2775 . . no
C24 H33' 3.0913 . . no
C25 H36' 2.9809 . . no
C25 H37 3.0833 . . no
C25 H29 3.0618 . 2_555 no
C29 H27 2.7718 . . no
C30 H35 3.0328 . 3_655 no
C31 H33' 2.9125 . . no
C32 H33 2.3130 . 3_665 no
C32 H34 2.6662 . 3_665 no
C33 H33 2.3990 . 3_665 no
C33 H24 2.8266 . . no
C33 H36 2.8036 . . no
C34 H32 2.8877 . 3_665 no
C34 H36 2.2043 . . no
C35 H30' 3.0552 . 3_655 no
C35 H37' 2.7841 . . no
C36 H34 2.6175 . . no
C36 H33' 3.0584 . . no
C36 H24 2.9687 . . no
C37 H35 2.7491 . . no
C39 H37 2.6248 . . no
C43 H26 2.7080 . . no
C43 H9 3.0133 . 2_546 no
C44 H37 3.0232 . . no
C44 H9 2.8802 . 2_546 no
H4 O2 2.5728 . 1_545 no
H4 C9 3.0097 . 1_545 no
H4 H9' 2.4995 . 1_545 no
H4 H11 2.5610 . 3_566 no
H5 H11 2.5798 . 3_566 no
H7 C8 2.5751 . . no
H7 C18 2.8812 . . no
H7 C20 3.0693 . . no
H7 H8 2.2660 . . no
H7 H8' 2.4900 . . no
H8 C7 2.6627 . . no
H8 H7 2.2660 . . no
H8' C7 2.9628 . . no
H8' H7 2.4900 . . no
H8' C3 3.0291 . 2_556 no
H9 H10 2.4397 . . no
H9 C43 3.0133 . 2_556 no
H9 C44 2.8802 . 2_556 no
H9' C4 3.0482 . 1_565 no
H9' H4 2.4995 . 1_565 no
H9' C7 2.9429 . 2_556 no
H10 H9 2.4397 . . no
H10 C11 3.0500 . 3_576 no
H10 H11' 2.2603 . 3_576 no
H10' O1 2.4095 . . no
H10' C8 2.8328 . . no
H11 H4 2.5610 . 3_566 no
H11 H5 2.5798 . 3_566 no
H11' H12' 2.2672 . . no
H11' C10 2.9964 . 3_576 no
H11' H10 2.2603 . 3_576 no
H12 O2 2.5937 . . no
H12 C10 3.0156 . . no
H12 C14 2.9231 . . no
H12 C15 2.9597 . . no
H12' H11' 2.2672 . . no
H12' O10 2.8644 . 4_465 no
H13 S2 2.7641 . 4_465 no
H13' C15 2.5260 . . no
H13' H15 2.0217 . . no
H13' O9 2.9075 . 4_465 no
H15 C12 3.0083 . . no
H15 C13 2.5702 . . no
H15 H13' 2.0217 . . no
H15 O9 2.7151 . 4_465 no
H19 C1 2.9552 . . no
H19 C2 2.7019 . . no
H19 C7 2.9676 . . no
H19 H37' 2.4013 . 4_455 no
H23 H32' 2.2192 . 3_665 no
H24 C33 2.8266 . . no
H24 C36 2.9687 . . no
H24 H27 2.3776 . . no
H24 H33 2.5839 . . no
H24 H33' 2.1974 . . no
H24 H36' 2.3289 . . no
H26 O5 2.7468 . . no
H26 C1 2.9420 . . no
H26 C43 2.7080 . . no
H26 H35' 2.5620 . 4_455 no
H27 O6 2.2527 . . no
H27 C29 2.7718 . . no
H27 H24 2.3776 . . no
H27 H28' 2.5642 . . no
H27' H28' 2.4980 . . no
H28' H27 2.5642 . . no
H28' H27' 2.4980 . . no
H29 H30' 2.4737 . . no
H29 C25 3.0618 . 2_545 no
H29' H30 2.3322 . . no
H30 H29' 2.3322 . . no
H30' H29 2.4737 . . no
H30' C18 3.0790 . 2_545 no
H30' C19 3.0108 . 2_545 no
H30' C35 3.0552 . 3_655 no
H30' H35 2.2289 . 3_655 no
H31' O4 2.8035 . 2_545 no
H31' C14 2.8398 . 2_545 no
H32 C34 2.8877 . 3_665 no
H32 H33 2.3178 . 3_665 no
H32 H34 1.9960 . 3_665 no
H32' C23 3.0345 . 3_665 no
H32' H23 2.2192 . 3_665 no
H32' H33 2.2889 . 3_665 no
H33 H24 2.5839 . . no
H33 H34 2.1482 . . no
H33 C32 2.3130 . 3_665 no
H33 C33 2.3990 . 3_665 no
H33 H32 2.3178 . 3_665 no
H33 H32' 2.2889 . 3_665 no
H33 H33 1.7965 . 3_665 no
H33' C24 3.0913 . . no
H33' C31 2.9125 . . no
H33' C36 3.0584 . . no
H33' H24 2.1974 . . no
H33' H36 2.2751 . . no
H34 C36 2.6175 . . no
H34 H33 2.1482 . . no
H34 H36 2.4033 . . no
H34 C32 2.6662 . 3_665 no
H34 H32 1.9960 . 3_665 no
H34' O5 2.7906 . 4_555 no
H35 C37 2.7491 . . no
H35 H36 2.0298 . . no
H35 H37' 2.2817 . . no
H35 C30 3.0328 . 3_655 no
H35 H30' 2.2289 . 3_655 no
H35' H26 2.5620 . 4_555 no
H36 O8 2.6475 . . no
H36 C33 2.8036 . . no
H36 C34 2.2043 . . no
H36 H33' 2.2751 . . no
H36 H34 2.4033 . . no
H36 H35 2.0298 . . no
H36' C23 2.5026 . . no
H36' C24 2.2775 . . no
H36' C25 2.9809 . . no
H36' H24 2.3289 . . no
H37 C25 3.0833 . . no
H37 C39 2.6248 . . no
H37 C44 3.0232 . . no
H37 H38' 2.4727 . . no
H37' C35 2.7841 . . no
H37' H35 2.2817 . . no
H37' H38' 2.2888 . . no
H37' O4 2.7246 . 4_555 no
H37' C19 3.0499 . 4_555 no
H37' H19 2.4013 . 4_555 no
H38 C4 3.0300 . 4_555 no
H38 C5 2.9915 . 4_555 no
H38' H37 2.4727 . . no
H38' H37' 2.2888 . . no
H38' H40 2.3901 . . no
H38' O4 2.6490 . 4_555 no
H40 H38' 2.3901 . . no
H40 O3 2.3618 . 4_555 no
H40 C11 3.0445 . 4_555 no
H44 O10 2.6155 . . no
H44 C20 3.0251 . . no
H44 C21 2.8984 . . no

loop_
_geom_hbond_atom_site_label_D
_geom_hbond_atom_site_label_H
_geom_hbond_atom_site_label_A
_geom_hbond_distance_DH
_geom_hbond_distance_HA
_geom_hbond_distance_DA
_geom_hbond_angle_DHA
_geom_hbond_site_symmetry_A
_geom_hbond_publ_flag
C4 H4 O2 .95 2.57 3.466(7) 157 1_545 yes
C10 H10' O1 .99 2.41 3.100(7) 126 . yes
C12 H12 O2 .99 2.59 3.189(7) 119 . yes
C13 H13 S2 .99 2.76 3.679(6) 154 4_465 yes
C27 H27 O6 .99 2.25 3.028(14) 134 . yes
C40 H40 O3 .95 2.36 3.304(8) 171 4_555 yes

loop_
_geom_torsion_atom_site_label_1
_geom_torsion_atom_site_label_2
_geom_torsion_atom_site_label_3
_geom_torsion_atom_site_label_4
_geom_torsion
_geom_torsion_site_symmetry_1
_geom_torsion_site_symmetry_2
_geom_torsion_site_symmetry_3
_geom_torsion_site_symmetry_4
_geom_torsion_publ_flag
C42 S1 C3 C2 37.3(6) . . . . no
C42 S1 C3 C4 -145.0(5) . . . . no
C3 S1 C42 C41 144.2(5) . . . . no
C3 S1 C42 C43 -36.8(6) . . . . no
C22 S2 C17 C16 -143.5(5) . . . . no
C22 S2 C17 C18 38.0(6) . . . . no
C17 S2 C22 C21 -38.3(6) . . . . no
C17 S2 C22 C23 142.4(6) . . . . no
C8 O1 C6 C5 -168.0(5) . . . . no
C8 O1 C6 C7 12.2(9) . . . . no
C6 O1 C8 C9 162.0(5) . . . . no
C10 O2 C9 C8 80.0(6) . . . . no
C9 O2 C10 C11 -170.3(5) . . . . no
C12 O3 C11 C10 -91.5(7) . . . . no
C11 O3 C12 C13 -177.4(5) . . . . no
C14 O4 C13 C12 -84.2(6) . . . . no
C13 O4 C14 C15 -4.9(9) . . . . no
C13 O4 C14 C19 176.4(5) . . . . no
C28 O5 C27 C25 162.8(10) . . . . no
C27 O5 C28 C29 -75.1(15) . . . . no
C30 O6 C29 C28 -166.8(17) . . . . no
C29 O6 C30 C31 -176.2(18) . . . . no
C32 O7 C31 C30 -72(3) . . . . no
C31 O7 C32 C33 153(2) . . . . no
C34 O8 C33 C32 163(2) . . . . no
C33 O8 C34 C35 87(5) . . . . no
C36 O9 C35 C34 61(2) . . . . no
C35 O9 C36 C37 111.1(12) . . . . no
C38 O10 C37 C36 168.1(11) . . . . no
C37 O10 C38 C39 -76.3(8) . . . . no
C2 C1 C20 C18 5.2(10) . . . . no
C2 C1 C20 C21 -173.6(6) . . . . no
C20 C1 C2 C3 127.2(7) . . . . no
C20 C1 C2 C7 -53.6(9) . . . . no
C43 C1 C2 C3 -49.1(8) . . . . no
C43 C1 C2 C7 130.2(6) . . . . no
C20 C1 C43 C44 54.7(9) . . . . no
C43 C1 C20 C21 2.4(9) . . . . no
C2 C1 C43 C42 49.1(8) . . . . no
C43 C1 C20 C18 -178.8(5) . . . . no
C20 C1 C43 C42 -127.3(7) . . . . no
C2 C1 C43 C44 -128.9(6) . . . . no
C1 C2 C3 C4 -175.9(6) . . . . no
C1 C2 C3 S1 1.8(8) . . . . no
C7 C2 C3 C4 4.8(9) . . . . no
C1 C2 C7 C6 175.7(6) . . . . no
C7 C2 C3 S1 -177.5(5) . . . . no
C3 C2 C7 C6 -5.1(9) . . . . no
C2 C3 C4 C5 -2.2(9) . . . . no
S1 C3 C4 C5 -179.9(5) . . . . no
C3 C4 C5 C6 -.2(9) . . . . no
C4 C5 C6 C7 -.1(9) . . . . no
C4 C5 C6 O1 -179.9(5) . . . . no
O1 C6 C7 C2 -177.4(6) . . . . no
C5 C6 C7 C2 2.8(9) . . . . no
O1 C8 C9 O2 -81.3(6) . . . . no
O2 C10 C11 O3 79.5(7) . . . . no
O3 C12 C13 O4 -68.0(6) . . . . no
O4 C14 C15 C16 -174.9(6) . . . . no
C19 C14 C15 C16 3.8(9) . . . . no
O4 C14 C19 C18 177.4(5) . . . . no
C15 C14 C19 C18 -1.4(9) . . . . no
C14 C15 C16 C17 -1.3(9) . . . . no
C15 C16 C17 C18 -3.6(9) . . . . no
C15 C16 C17 S2 177.9(5) . . . . no
S2 C17 C18 C19 -175.6(5) . . . . no
S2 C17 C18 C20 -.5(8) . . . . no
C16 C17 C18 C19 5.9(9) . . . . no
C16 C17 C18 C20 -179.0(6) . . . . no
C17 C18 C20 C1 135.5(7) . . . . no
C19 C18 C20 C21 129.3(6) . . . . no
C17 C18 C20 C21 -45.6(8) . . . . no
C19 C18 C20 C1 -49.6(9) . . . . no
C17 C18 C19 C14 -3.5(9) . . . . no
C20 C18 C19 C14 -178.3(6) . . . . no
C1 C20 C21 C22 -135.6(7) . . . . no
C1 C20 C21 C26 48.8(9) . . . . no
C18 C20 C21 C22 45.5(8) . . . . no
C18 C20 C21 C26 -130.1(6) . . . . no
C20 C21 C22 C23 -179.6(6) . . . . no
C26 C21 C22 S2 176.8(5) . . . . no
C20 C21 C22 S2 1.0(8) . . . . no
C22 C21 C26 C25 2.9(9) . . . . no
C26 C21 C22 C23 -3.9(10) . . . . no
C20 C21 C26 C25 178.5(6) . . . . no
S2 C22 C23 C24 -178.0(6) . . . . no
C21 C22 C23 C24 2.7(11) . . . . no
C22 C23 C24 C25 -.3(12) . . . . no
C23 C24 C25 C26 -.8(12) . . . . no
C23 C24 C25 C27 -180.0(7) . . . . no
C27 C25 C26 C21 178.6(6) . . . . no
C24 C25 C26 C21 -.6(11) . . . . no
C26 C25 C27 O5 58.7(9) . . . . no
C24 C25 C27 O5 -122.1(9) . . . . no
O5 C28 C29 O6 64.6(19) . . . . no
O6 C30 C31 O7 -62(4) . . . . no
O7 C32 C33 O8 76(3) . . . . no
O8 C34 C35 O9 -94(4) . . . . no
O9 C36 C37 O10 46.1(16) . . . . no
O10 C38 C39 C40 149.0(6) . . . . no
O10 C38 C39 C44 -33.7(10) . . . . no
C38 C39 C40 C41 173.1(6) . . . . no
C40 C39 C44 C43 1.0(9) . . . . no
C38 C39 C44 C43 -176.3(6) . . . . no
C44 C39 C40 C41 -4.3(9) . . . . no
C39 C40 C41 C42 3.2(9) . . . . no
C40 C41 C42 S1 -179.9(5) . . . . no
C40 C41 C42 C43 1.1(9) . . . . no
S1 C42 C43 C1 -1.3(8) . . . . no
S1 C42 C43 C44 176.7(5) . . . . no
C41 C42 C43 C44 -4.3(9) . . . . no
C41 C42 C43 C1 177.7(6) . . . . no
C42 C43 C44 C39 3.2(9) . . . . no
C1 C43 C44 C39 -178.8(6) . . . . no

loop_
_cod_related_entry_id
_cod_related_entry_database
_cod_related_entry_code
1 ChemSpider 21141077
